data_7222482
loop_
_publ_author_name
'Redshaw, Carl'
'Walton, Mark'
'Elsegood, Mark Robert James'
'Prior, Timothy J.'
'Michiue, Kenji'

_publ_section_title
;
 Vanadium(V) tetra-phenolate complexes: Synthesis, structural studies and
 ethylene homo-(co-)polymerization capability
;
_journal_name_full 'RSC Adv.'
_journal_paper_doi 10.1039/C5RA20177B
_journal_year 2015
_chemical_formula_moiety 'C86 H110 Cl2 F6 N2 O6 V2'
_chemical_formula_sum 'C86 H110 Cl2 F6 N2 O6 V2'
_chemical_formula_weight 1554.53
_space_group_crystal_system triclinic
_space_group_IT_number 2
_space_group_name_Hall '-P 1'
_space_group_name_H-M_alt 'P -1'
_symmetry_space_group_name_Hall '-P 1'
_symmetry_space_group_name_H-M 'P -1'
_atom_sites_solution_hydrogens geom
_audit_creation_method SHELXL-2014/7
_audit_update_record
;
2015-06-02 deposited with the CCDC.
2015-10-07 downloaded from the CCDC.
;
_cell_angle_alpha 94.986(7)
_cell_angle_beta 90.688(7)
_cell_angle_gamma 93.257(7)
_cell_formula_units_Z 1
_cell_length_a 10.5705(7)
_cell_length_b 11.3001(8)
_cell_length_c 17.4045(11)
_cell_measurement_reflns_used 8402
_cell_measurement_temperature 100(2)
_cell_measurement_theta_max 27.499
_cell_measurement_theta_min 2.167
_cell_volume 2067.4(2)
_computing_cell_refinement
;
CrysAlisPro, Agilent Technologies,
Version 1.171.37.35 (release 13-08-2014 CrysAlis171 .NET)
(compiled Aug 13 2014,18:06:01)
;
_computing_data_collection
;
CrystalClear-SM Expert 3.1 b27 (Rigaku, 20112)
;
_computing_data_reduction
;
CrysAlisPro, Agilent Technologies,
Version 1.171.37.35 (release 13-08-2014 CrysAlis171 .NET)
(compiled Aug 13 2014,18:06:01)
;
_computing_structure_refinement 'SHELXL-2014/7 (Sheldrick, 2014)'
_computing_structure_solution SHELXS
_diffrn_ambient_temperature 100(2)
_diffrn_detector_area_resol_mean 28.5714
_diffrn_measured_fraction_theta_full 0.989
_diffrn_measured_fraction_theta_max 0.971
_diffrn_measurement_device_type 'Rigaku AFC12 (Right)'
_diffrn_measurement_method 'profile data from \w-scans'
_diffrn_radiation_type MoK\a
_diffrn_radiation_wavelength 0.71075
_diffrn_reflns_av_R_equivalents 0.0763
_diffrn_reflns_av_unetI/netI 0.0855
_diffrn_reflns_laue_measured_fraction_full 0.989
_diffrn_reflns_laue_measured_fraction_max 0.971
_diffrn_reflns_limit_h_max 13
_diffrn_reflns_limit_h_min -13
_diffrn_reflns_limit_k_max 13
_diffrn_reflns_limit_k_min -14
_diffrn_reflns_limit_l_max 22
_diffrn_reflns_limit_l_min -22
_diffrn_reflns_number 25769
_diffrn_reflns_point_group_measured_fraction_full 0.989
_diffrn_reflns_point_group_measured_fraction_max 0.971
_diffrn_reflns_theta_full 25.242
_diffrn_reflns_theta_max 27.486
_diffrn_reflns_theta_min 2.277
_diffrn_source 'Rotating Anode'
_exptl_absorpt_coefficient_mu 0.356
_exptl_absorpt_correction_T_max 1.00000
_exptl_absorpt_correction_T_min 0.68837
_exptl_absorpt_correction_type multi-scan
_exptl_absorpt_process_details
;
CrysAlisPro, Agilent Technologies,
Version 1.171.37.35 (release 13-08-2014 CrysAlis171 .NET)
(compiled Aug 13 2014,18:06:01)
Empirical absorption correction using spherical harmonics,
 implemented in SCALE3 ABSPACK scaling algorithm.
;
_exptl_crystal_colour red
_exptl_crystal_density_diffrn 1.249
_exptl_crystal_description blade
_exptl_crystal_F_000 822
_exptl_crystal_size_max 0.070
_exptl_crystal_size_mid 0.060
_exptl_crystal_size_min 0.010
_refine_diff_density_max 1.376
_refine_diff_density_min -0.568
_refine_diff_density_rms 0.133
_refine_ls_extinction_method none
_refine_ls_goodness_of_fit_ref 1.037
_refine_ls_hydrogen_treatment constr
_refine_ls_matrix_type full
_refine_ls_number_parameters 469
_refine_ls_number_reflns 9232
_refine_ls_number_restraints 0
_refine_ls_restrained_S_all 1.037
_refine_ls_R_factor_all 0.1481
_refine_ls_R_factor_gt 0.0942
_refine_ls_shift/su_max 0.000
_refine_ls_shift/su_mean 0.000
_refine_ls_structure_factor_coef Fsqd
_refine_ls_weighting_details 'w=1/[\s^2^(Fo^2^)+(0.1508P)^2^+3.5228P] where P=(Fo^2^+2Fc^2^)/3'
_refine_ls_weighting_scheme calc
_refine_ls_wR_factor_gt 0.2536
_refine_ls_wR_factor_ref 0.2885
_reflns_Friedel_coverage 0.000
_reflns_number_gt 5672
_reflns_number_total 9232
_reflns_threshold_expression 'I > 2\s(I)'
_cod_data_source_file c5ra20177b2.cif
_cod_data_source_block 10
_cod_database_code 7222482
_shelx_shelxl_version_number 2014/7
_shelx_space_group_comment
;
The symmetry employed for this shelxl refinement is uniquely defined
by the following loop, which should always be used as a source of
symmetry information in preference to the above space-group names.
They are only intended as comments.
;
_shelx_estimated_absorpt_t_min 0.976
_shelx_estimated_absorpt_t_max 0.996

loop_
_space_group_symop_operation_xyz
'x, y, z'
'-x, -y, -z'

loop_
_atom_site_label
_atom_site_type_symbol
_atom_site_fract_x
_atom_site_fract_y
_atom_site_fract_z
_atom_site_U_iso_or_equiv
_atom_site_adp_type
_atom_site_occupancy
_atom_site_site_symmetry_order
_atom_site_calc_flag
_atom_site_refinement_flags_posn
_atom_site_refinement_flags_adp
C1 C 1.0111(4) 0.7646(4) 0.2468(3) 0.0298(10) Uani 1 1 d . .
C2 C 1.0715(4) 0.7631(4) 0.3199(3) 0.0342(11) Uani 1 1 d . .
C3 C 1.0817(4) 0.6541(5) 0.3483(3) 0.0361(11) Uani 1 1 d . .
H3 H 1.1221 0.6522 0.3972 0.043 Uiso 1 1 calc R U
C4 C 1.0362(4) 0.5456(4) 0.3096(3) 0.0310(10) Uani 1 1 d . .
C5 C 0.9807(4) 0.5511(4) 0.2363(2) 0.0267(9) Uani 1 1 d . .
H5 H 0.9511 0.4792 0.2077 0.032 Uiso 1 1 calc R U
C6 C 0.9679(4) 0.6573(4) 0.2048(2) 0.0246(9) Uani 1 1 d . .
C7 C 1.1240(5) 0.8794(5) 0.3687(3) 0.0476(14) Uani 1 1 d . .
C8 C 1.2055(8) 0.9561(6) 0.3217(4) 0.081(2) Uani 1 1 d . .
H8A H 1.1592 0.9712 0.2748 0.122 Uiso 1 1 calc R U
H8B H 1.2285 1.0318 0.3518 0.122 Uiso 1 1 calc R U
H8C H 1.2826 0.9156 0.3077 0.122 Uiso 1 1 calc R U
C9 C 1.1921(9) 0.8550(7) 0.4404(4) 0.087(3) Uani 1 1 d . .
H9A H 1.1371 0.8046 0.4705 0.131 Uiso 1 1 calc R U
H9B H 1.2692 0.8142 0.4268 0.131 Uiso 1 1 calc R U
H9C H 1.2150 0.9303 0.4710 0.131 Uiso 1 1 calc R U
C10 C 1.0136(8) 0.9591(7) 0.3941(4) 0.081(2) Uani 1 1 d . .
H10A H 0.9658 0.9775 0.3485 0.121 Uiso 1 1 calc R U
H10B H 0.9571 0.9167 0.4281 0.121 Uiso 1 1 calc R U
H10C H 1.0484 1.0333 0.4219 0.121 Uiso 1 1 calc R U
C11 C 1.0402(5) 0.4265(5) 0.3448(3) 0.0376(11) Uani 1 1 d . .
C12 C 1.0879(6) 0.3298(5) 0.2857(3) 0.0487(13) Uani 1 1 d . .
H12A H 1.0896 0.2543 0.3094 0.073 Uiso 1 1 calc R U
H12B H 1.0308 0.3199 0.2405 0.073 Uiso 1 1 calc R U
H12C H 1.1734 0.3538 0.2697 0.073 Uiso 1 1 calc R U
C13 C 0.9037(5) 0.3879(5) 0.3670(3) 0.0446(13) Uani 1 1 d . .
H13A H 0.9041 0.3115 0.3898 0.067 Uiso 1 1 calc R U
H13B H 0.8718 0.4482 0.4046 0.067 Uiso 1 1 calc R U
H13C H 0.8489 0.3794 0.3208 0.067 Uiso 1 1 calc R U
C14 C 1.1268(7) 0.4340(6) 0.4166(3) 0.0582(16) Uani 1 1 d . .
H14A H 1.1263 0.3559 0.4371 0.087 Uiso 1 1 calc R U
H14B H 1.2134 0.4585 0.4027 0.087 Uiso 1 1 calc R U
H14C H 1.0961 0.4924 0.4559 0.087 Uiso 1 1 calc R U
C15 C 0.9012(4) 0.6594(4) 0.1255(2) 0.0202(8) Uani 1 1 d . .
H15 H 0.9197 0.7408 0.1087 0.024 Uiso 1 1 calc R U
C16 C 0.9512(4) 0.5719(3) 0.0625(2) 0.0208(8) Uani 1 1 d . .
C17 C 1.0751(4) 0.5356(4) 0.0641(2) 0.0226(8) Uani 1 1 d . .
H17 H 1.1280 0.5595 0.1079 0.027 Uiso 1 1 calc R U
C18 C 0.8773(4) 0.5350(4) -0.0028(2) 0.0225(8) Uani 1 1 d . .
H18 H 0.7927 0.5585 -0.0056 0.027 Uiso 1 1 calc R U
C19 C 0.6821(4) 0.7422(4) 0.1337(2) 0.0255(9) Uani 1 1 d . .
C20 C 0.7571(4) 0.6445(4) 0.1335(2) 0.0239(9) Uani 1 1 d . .
C21 C 0.7003(4) 0.5327(4) 0.1420(2) 0.0251(9) Uani 1 1 d . .
H21 H 0.7518 0.4664 0.1412 0.030 Uiso 1 1 calc R U
C22 C 0.5703(4) 0.5147(4) 0.1515(2) 0.0280(9) Uani 1 1 d . .
C23 C 0.4975(4) 0.6141(4) 0.1491(3) 0.0305(10) Uani 1 1 d . .
H23 H 0.4085 0.6031 0.1548 0.037 Uiso 1 1 calc R U
C24 C 0.5480(4) 0.7278(4) 0.1388(3) 0.0306(10) Uani 1 1 d . .
C25 C 0.5086(4) 0.3929(4) 0.1657(3) 0.0390(12) Uani 1 1 d . .
C26 C 0.5996(6) 0.2938(6) 0.1530(6) 0.087(3) Uani 1 1 d . .
H26A H 0.6748 0.3123 0.1862 0.130 Uiso 1 1 calc R U
H26B H 0.5576 0.2185 0.1656 0.130 Uiso 1 1 calc R U
H26C H 0.6250 0.2867 0.0989 0.130 Uiso 1 1 calc R U
C27 C 0.3936(5) 0.3627(5) 0.1140(4) 0.0563(16) Uani 1 1 d . .
H27A H 0.3341 0.4260 0.1216 0.084 Uiso 1 1 calc R U
H27B H 0.4197 0.3553 0.0600 0.084 Uiso 1 1 calc R U
H27C H 0.3523 0.2872 0.1267 0.084 Uiso 1 1 calc R U
C28 C 0.4668(8) 0.3977(7) 0.2503(4) 0.083(2) Uani 1 1 d . .
H28A H 0.5409 0.4172 0.2844 0.125 Uiso 1 1 calc R U
H28B H 0.4052 0.4587 0.2595 0.125 Uiso 1 1 calc R U
H28C H 0.4279 0.3201 0.2608 0.125 Uiso 1 1 calc R U
C29 C 0.4616(5) 0.8325(5) 0.1327(4) 0.0457(13) Uani 1 1 d . .
C30 C 0.4869(6) 0.8875(6) 0.0574(5) 0.067(2) Uani 1 1 d . .
H30A H 0.4709 0.8269 0.0141 0.101 Uiso 1 1 calc R U
H30B H 0.4308 0.9527 0.0527 0.101 Uiso 1 1 calc R U
H30C H 0.5754 0.9184 0.0569 0.101 Uiso 1 1 calc R U
C31 C 0.3204(5) 0.7898(5) 0.1331(4) 0.0493(14) Uani 1 1 d . .
H31A H 0.3020 0.7539 0.1813 0.074 Uiso 1 1 calc R U
H31B H 0.2679 0.8578 0.1290 0.074 Uiso 1 1 calc R U
H31C H 0.3018 0.7307 0.0893 0.074 Uiso 1 1 calc R U
C32 C 0.4864(5) 0.9264(5) 0.2014(5) 0.068(2) Uani 1 1 d . .
H32A H 0.4698 0.8899 0.2496 0.101 Uiso 1 1 calc R U
H32B H 0.5749 0.9574 0.2013 0.101 Uiso 1 1 calc R U
H32C H 0.4303 0.9917 0.1971 0.101 Uiso 1 1 calc R U
C34 C 0.7032(5) 0.8183(5) 0.3424(3) 0.0382(11) Uani 1 1 d . .
C35 C 0.6914(7) 0.6981(5) 0.3514(4) 0.0633(19) Uani 1 1 d . .
H35 H 0.7261 0.6426 0.3144 0.076 Uiso 1 1 calc R U
C36 C 0.6288(9) 0.6589(6) 0.4145(4) 0.081(2) Uani 1 1 d . .
H36 H 0.6225 0.5766 0.4221 0.098 Uiso 1 1 calc R U
C37 C 0.5745(6) 0.7412(6) 0.4674(3) 0.0547(15) Uani 1 1 d . .
C38 C 0.5922(8) 0.8584(6) 0.4592(4) 0.074(2) Uani 1 1 d . .
H38 H 0.5605 0.9145 0.4969 0.089 Uiso 1 1 calc R U
C39 C 0.6557(8) 0.8978(6) 0.3971(4) 0.078(2) Uani 1 1 d . .
H39 H 0.6667 0.9808 0.3919 0.094 Uiso 1 1 calc R U
C40 C 0.4985(9) 0.6957(8) 0.5342(4) 0.080(2) Uani 1 1 d . .
C41 C 0.8449(5) 1.0903(5) 0.0685(3) 0.0430(12) Uani 1 1 d . .
H41A H 0.7612 1.1004 0.0924 0.052 Uiso 1 1 calc R U
H41B H 0.8317 1.0511 0.0157 0.052 Uiso 1 1 calc R U
C42 C 0.9178(5) 1.2100(5) 0.0666(4) 0.0500(14) Uani 1 1 d . .
H42A H 0.8989 1.2474 0.0187 0.060 Uiso 1 1 calc R U
H42B H 0.8983 1.2651 0.1117 0.060 Uiso 1 1 calc R U
C43 C 1.0543(5) 1.1759(5) 0.0694(4) 0.0483(14) Uani 1 1 d . .
H43A H 1.0824 1.1447 0.0179 0.058 Uiso 1 1 calc R U
H43B H 1.1116 1.2446 0.0888 0.058 Uiso 1 1 calc R U
C44 C 1.0497(5) 1.0803(4) 0.1250(3) 0.0387(11) Uani 1 1 d . .
H44A H 1.1163 1.0235 0.1132 0.046 Uiso 1 1 calc R U
H44B H 1.0626 1.1158 0.1788 0.046 Uiso 1 1 calc R U
F1 F 0.5545(5) 0.6130(6) 0.5667(3) 0.112(2) Uani 1 1 d . .
F2 F 0.3891(5) 0.6378(6) 0.5116(3) 0.115(2) Uani 1 1 d . .
F3 F 0.4626(8) 0.7793(5) 0.5798(3) 0.155(3) Uani 1 1 d . .
N1 N 0.7656(4) 0.8590(3) 0.2796(2) 0.0378(10) Uani 1 1 d . .
V1 V 0.83593(8) 0.92702(7) 0.20899(5) 0.0337(3) Uani 1 1 d . .
O1 O 0.9911(3) 0.8688(3) 0.21560(17) 0.0305(7) Uani 1 1 d . .
O2 O 0.7409(3) 0.8529(3) 0.12916(18) 0.0291(7) Uani 1 1 d . .
O3 O 0.9236(3) 1.0201(3) 0.1147(2) 0.0366(8) Uani 1 1 d . .
Cl1 Cl 0.80140(14) 1.11349(11) 0.25948(8) 0.0484(4) Uani 1 1 d . .

loop_
_atom_site_aniso_label
_atom_site_aniso_U_11
_atom_site_aniso_U_22
_atom_site_aniso_U_33
_atom_site_aniso_U_23
_atom_site_aniso_U_13
_atom_site_aniso_U_12
C1 0.030(2) 0.030(2) 0.026(2) -0.0071(19) 0.0082(18) -0.0075(18)
C2 0.032(2) 0.039(3) 0.028(2) -0.005(2) 0.0030(18) -0.011(2)
C3 0.032(2) 0.053(3) 0.023(2) -0.003(2) 0.0011(18) -0.002(2)
C4 0.028(2) 0.039(3) 0.025(2) -0.0034(19) 0.0054(17) 0.0012(19)
C5 0.022(2) 0.031(2) 0.025(2) -0.0049(18) 0.0052(16) -0.0040(17)
C6 0.021(2) 0.033(2) 0.0191(19) -0.0041(17) 0.0092(15) -0.0021(16)
C7 0.048(3) 0.057(3) 0.032(3) -0.014(2) -0.003(2) -0.018(3)
C8 0.102(6) 0.071(5) 0.062(4) -0.009(4) -0.020(4) -0.052(4)
C9 0.126(7) 0.065(5) 0.065(5) -0.008(4) -0.043(5) -0.024(4)
C10 0.093(6) 0.078(5) 0.061(4) -0.036(4) 0.006(4) -0.012(4)
C11 0.042(3) 0.042(3) 0.029(2) 0.002(2) -0.003(2) 0.002(2)
C12 0.052(3) 0.046(3) 0.049(3) 0.002(3) 0.006(3) 0.008(3)
C13 0.051(3) 0.046(3) 0.036(3) 0.006(2) 0.005(2) -0.005(2)
C14 0.071(4) 0.058(4) 0.046(3) 0.009(3) -0.021(3) -0.001(3)
C15 0.0201(19) 0.020(2) 0.0197(19) -0.0022(15) 0.0049(15) -0.0018(15)
C16 0.0217(19) 0.019(2) 0.0208(19) -0.0011(16) 0.0064(15) -0.0035(15)
C17 0.0210(19) 0.027(2) 0.0181(18) -0.0012(16) 0.0017(15) -0.0076(16)
C18 0.0188(19) 0.025(2) 0.023(2) 0.0010(17) 0.0058(15) -0.0023(15)
C19 0.025(2) 0.025(2) 0.025(2) -0.0015(17) 0.0051(16) -0.0058(17)
C20 0.025(2) 0.027(2) 0.0181(19) -0.0035(16) 0.0034(15) -0.0046(16)
C21 0.023(2) 0.028(2) 0.024(2) 0.0005(17) 0.0025(16) -0.0028(16)
C22 0.026(2) 0.032(2) 0.025(2) 0.0024(18) 0.0023(17) -0.0056(18)
C23 0.022(2) 0.037(3) 0.031(2) -0.001(2) 0.0038(17) -0.0084(18)
C24 0.024(2) 0.032(2) 0.034(2) -0.0049(19) 0.0053(18) -0.0007(18)
C25 0.027(2) 0.036(3) 0.054(3) 0.012(2) -0.001(2) -0.0109(19)
C26 0.044(4) 0.040(3) 0.179(9) 0.033(5) -0.014(5) -0.014(3)
C27 0.041(3) 0.044(3) 0.083(5) 0.007(3) -0.012(3) -0.008(2)
C28 0.086(5) 0.095(6) 0.069(5) 0.037(4) -0.004(4) -0.043(4)
C29 0.030(3) 0.034(3) 0.074(4) 0.009(3) 0.006(2) 0.002(2)
C30 0.038(3) 0.066(4) 0.104(6) 0.037(4) 0.007(3) 0.014(3)
C31 0.027(3) 0.040(3) 0.081(4) 0.006(3) 0.000(3) 0.004(2)
C32 0.034(3) 0.040(3) 0.124(6) -0.018(4) 0.013(3) -0.001(2)
C34 0.036(3) 0.044(3) 0.033(3) 0.000(2) 0.009(2) -0.007(2)
C35 0.098(5) 0.041(3) 0.051(4) 0.002(3) 0.041(4) 0.001(3)
C36 0.128(7) 0.047(4) 0.073(5) 0.019(3) 0.051(5) 0.006(4)
C37 0.057(4) 0.069(4) 0.041(3) 0.014(3) 0.018(3) 0.006(3)
C38 0.102(6) 0.059(4) 0.062(4) -0.002(3) 0.049(4) 0.006(4)
C39 0.118(6) 0.046(4) 0.069(5) -0.004(3) 0.056(4) 0.000(4)
C40 0.088(6) 0.108(6) 0.051(4) 0.029(4) 0.030(4) 0.024(5)
C41 0.039(3) 0.040(3) 0.050(3) 0.007(2) 0.004(2) 0.000(2)
C42 0.049(3) 0.043(3) 0.059(4) 0.014(3) 0.004(3) -0.005(2)
C43 0.038(3) 0.048(3) 0.059(4) 0.012(3) 0.011(3) -0.005(2)
C44 0.036(3) 0.036(3) 0.042(3) 0.001(2) 0.011(2) -0.006(2)
F1 0.094(4) 0.175(5) 0.083(3) 0.081(4) 0.034(3) 0.029(3)
F2 0.068(3) 0.159(5) 0.127(5) 0.068(4) 0.038(3) -0.008(3)
F3 0.259(8) 0.108(4) 0.102(4) 0.011(3) 0.133(5) 0.011(5)
N1 0.041(2) 0.030(2) 0.040(2) -0.0062(18) 0.0106(18) -0.0051(17)
V1 0.0365(5) 0.0283(5) 0.0346(5) -0.0040(3) 0.0114(3) -0.0063(3)
O1 0.0342(17) 0.0266(16) 0.0284(16) -0.0040(13) 0.0044(13) -0.0087(13)
O2 0.0270(16) 0.0238(16) 0.0355(17) -0.0008(13) 0.0056(13) -0.0027(12)
O3 0.0384(18) 0.0296(17) 0.0414(19) 0.0039(15) 0.0078(15) -0.0047(14)
Cl1 0.0576(8) 0.0300(7) 0.0548(8) -0.0096(6) 0.0210(6) -0.0050(5)

loop_
_atom_type_symbol
_atom_type_description
_atom_type_scat_dispersion_real
_atom_type_scat_dispersion_imag
_atom_type_scat_source
C C 0.0033 0.0016 'International Tables Vol C Tables 4.2.6.8 and 6.1.1.4'
H H 0.0000 0.0000 'International Tables Vol C Tables 4.2.6.8 and 6.1.1.4'
F F 0.0171 0.0103 'International Tables Vol C Tables 4.2.6.8 and 6.1.1.4'
N N 0.0061 0.0033 'International Tables Vol C Tables 4.2.6.8 and 6.1.1.4'
V V 0.3005 0.5294 'International Tables Vol C Tables 4.2.6.8 and 6.1.1.4'
O O 0.0106 0.0060 'International Tables Vol C Tables 4.2.6.8 and 6.1.1.4'
Cl Cl 0.1484 0.1585 'International Tables Vol C Tables 4.2.6.8 and 6.1.1.4'

loop_
_geom_angle_atom_site_label_1
_geom_angle_atom_site_label_2
_geom_angle_atom_site_label_3
_geom_angle
_geom_angle_site_symmetry_1
_geom_angle_site_symmetry_3
O1 C1 C6 118.0(4) . .
O1 C1 C2 121.5(4) . .
C6 C1 C2 120.5(4) . .
C3 C2 C1 117.3(4) . .
C3 C2 C7 119.9(4) . .
C1 C2 C7 122.8(5) . .
C2 C3 C4 124.1(4) . .
C2 C3 H3 117.9 . .
C4 C3 H3 117.9 . .
C3 C4 C5 116.6(4) . .
C3 C4 C11 123.2(4) . .
C5 C4 C11 120.2(4) . .
C6 C5 C4 122.0(4) . .
C6 C5 H5 119.0 . .
C4 C5 H5 119.0 . .
C5 C6 C1 119.5(4) . .
C5 C6 C15 120.1(4) . .
C1 C6 C15 120.3(4) . .
C9 C7 C8 110.6(6) . .
C9 C7 C10 106.7(6) . .
C8 C7 C10 104.0(6) . .
C9 C7 C2 113.0(5) . .
C8 C7 C2 111.5(4) . .
C10 C7 C2 110.6(5) . .
C7 C8 H8A 109.5 . .
C7 C8 H8B 109.5 . .
H8A C8 H8B 109.5 . .
C7 C8 H8C 109.5 . .
H8A C8 H8C 109.5 . .
H8B C8 H8C 109.5 . .
C7 C9 H9A 109.5 . .
C7 C9 H9B 109.5 . .
H9A C9 H9B 109.5 . .
C7 C9 H9C 109.5 . .
H9A C9 H9C 109.5 . .
H9B C9 H9C 109.5 . .
C7 C10 H10A 109.5 . .
C7 C10 H10B 109.5 . .
H10A C10 H10B 109.5 . .
C7 C10 H10C 109.5 . .
H10A C10 H10C 109.5 . .
H10B C10 H10C 109.5 . .
C4 C11 C14 112.4(4) . .
C4 C11 C12 110.8(4) . .
C14 C11 C12 108.0(5) . .
C4 C11 C13 108.1(4) . .
C14 C11 C13 109.3(5) . .
C12 C11 C13 108.2(4) . .
C11 C12 H12A 109.5 . .
C11 C12 H12B 109.5 . .
H12A C12 H12B 109.5 . .
C11 C12 H12C 109.5 . .
H12A C12 H12C 109.5 . .
H12B C12 H12C 109.5 . .
C11 C13 H13A 109.5 . .
C11 C13 H13B 109.5 . .
H13A C13 H13B 109.5 . .
C11 C13 H13C 109.5 . .
H13A C13 H13C 109.5 . .
H13B C13 H13C 109.5 . .
C11 C14 H14A 109.5 . .
C11 C14 H14B 109.5 . .
H14A C14 H14B 109.5 . .
C11 C14 H14C 109.5 . .
H14A C14 H14C 109.5 . .
H14B C14 H14C 109.5 . .
C16 C15 C20 112.5(3) . .
C16 C15 C6 114.0(3) . .
C20 C15 C6 110.5(3) . .
C16 C15 H15 106.4 . .
C20 C15 H15 106.4 . .
C6 C15 H15 106.4 . .
C18 C16 C17 117.4(4) . .
C18 C16 C15 120.3(4) . .
C17 C16 C15 122.0(4) . .
C18 C17 C16 121.2(4) 2_765 .
C18 C17 H17 119.4 2_765 .
C16 C17 H17 119.4 . .
C16 C18 C17 121.4(4) . 2_765
C16 C18 H18 119.3 . .
C17 C18 H18 119.3 2_765 .
O2 C19 C20 118.4(4) . .
O2 C19 C24 120.7(4) . .
C20 C19 C24 120.9(4) . .
C21 C20 C19 119.4(4) . .
C21 C20 C15 119.7(4) . .
C19 C20 C15 120.9(4) . .
C20 C21 C22 122.1(4) . .
C20 C21 H21 118.9 . .
C22 C21 H21 118.9 . .
C21 C22 C23 116.9(4) . .
C21 C22 C25 122.1(4) . .
C23 C22 C25 120.9(4) . .
C24 C23 C22 123.8(4) . .
C24 C23 H23 118.1 . .
C22 C23 H23 118.1 . .
C23 C24 C19 116.7(4) . .
C23 C24 C29 121.2(4) . .
C19 C24 C29 122.1(4) . .
C27 C25 C26 108.7(5) . .
C27 C25 C22 111.0(4) . .
C26 C25 C22 112.4(4) . .
C27 C25 C28 108.8(5) . .
C26 C25 C28 107.8(6) . .
C22 C25 C28 108.1(5) . .
C25 C26 H26A 109.5 . .
C25 C26 H26B 109.5 . .
H26A C26 H26B 109.5 . .
C25 C26 H26C 109.5 . .
H26A C26 H26C 109.5 . .
H26B C26 H26C 109.5 . .
C25 C27 H27A 109.5 . .
C25 C27 H27B 109.5 . .
H27A C27 H27B 109.5 . .
C25 C27 H27C 109.5 . .
H27A C27 H27C 109.5 . .
H27B C27 H27C 109.5 . .
C25 C28 H28A 109.5 . .
C25 C28 H28B 109.5 . .
H28A C28 H28B 109.5 . .
C25 C28 H28C 109.5 . .
H28A C28 H28C 109.5 . .
H28B C28 H28C 109.5 . .
C30 C29 C32 110.2(5) . .
C30 C29 C31 108.1(5) . .
C32 C29 C31 107.8(5) . .
C30 C29 C24 109.2(5) . .
C32 C29 C24 110.4(5) . .
C31 C29 C24 111.2(4) . .
C29 C30 H30A 109.5 . .
C29 C30 H30B 109.5 . .
H30A C30 H30B 109.5 . .
C29 C30 H30C 109.5 . .
H30A C30 H30C 109.5 . .
H30B C30 H30C 109.5 . .
C29 C31 H31A 109.5 . .
C29 C31 H31B 109.5 . .
H31A C31 H31B 109.5 . .
C29 C31 H31C 109.5 . .
H31A C31 H31C 109.5 . .
H31B C31 H31C 109.5 . .
C29 C32 H32A 109.5 . .
C29 C32 H32B 109.5 . .
H32A C32 H32B 109.5 . .
C29 C32 H32C 109.5 . .
H32A C32 H32C 109.5 . .
H32B C32 H32C 109.5 . .
C39 C34 C35 119.8(5) . .
C39 C34 N1 119.9(5) . .
C35 C34 N1 120.3(5) . .
C34 C35 C36 119.5(6) . .
C34 C35 H35 120.2 . .
C36 C35 H35 120.2 . .
C35 C36 C37 119.7(6) . .
C35 C36 H36 120.1 . .
C37 C36 H36 120.1 . .
C38 C37 C36 119.5(6) . .
C38 C37 C40 121.4(6) . .
C36 C37 C40 119.0(6) . .
C37 C38 C39 120.8(6) . .
C37 C38 H38 119.6 . .
C39 C38 H38 119.6 . .
C34 C39 C38 120.4(6) . .
C34 C39 H39 119.8 . .
C38 C39 H39 119.8 . .
F3 C40 F1 115.1(7) . .
F3 C40 F2 102.3(8) . .
F1 C40 F2 100.8(7) . .
F3 C40 C37 112.2(7) . .
F1 C40 C37 112.3(6) . .
F2 C40 C37 113.2(6) . .
O3 C41 C42 105.4(4) . .
O3 C41 H41A 110.7 . .
C42 C41 H41A 110.7 . .
O3 C41 H41B 110.7 . .
C42 C41 H41B 110.7 . .
H41A C41 H41B 108.8 . .
C43 C42 C41 102.2(4) . .
C43 C42 H42A 111.3 . .
C41 C42 H42A 111.3 . .
C43 C42 H42B 111.3 . .
C41 C42 H42B 111.3 . .
H42A C42 H42B 109.2 . .
C44 C43 C42 102.7(4) . .
C44 C43 H43A 111.2 . .
C42 C43 H43A 111.2 . .
C44 C43 H43B 111.2 . .
C42 C43 H43B 111.2 . .
H43A C43 H43B 109.1 . .
O3 C44 C43 105.6(4) . .
O3 C44 H44A 110.6 . .
C43 C44 H44A 110.6 . .
O3 C44 H44B 110.6 . .
C43 C44 H44B 110.6 . .
H44A C44 H44B 108.7 . .
C34 N1 V1 172.0(4) . .
N1 V1 O1 99.05(18) . .
N1 V1 O2 97.55(17) . .
O1 V1 O2 112.47(14) . .
N1 V1 O3 178.16(18) . .
O1 V1 O3 82.79(14) . .
O2 V1 O3 81.75(13) . .
N1 V1 Cl1 95.29(14) . .
O1 V1 Cl1 120.60(11) . .
O2 V1 Cl1 122.21(11) . .
O3 V1 Cl1 83.68(10) . .
C1 O1 V1 122.7(3) . .
C19 O2 V1 121.5(3) . .
C41 O3 C44 108.9(4) . .
C41 O3 V1 119.1(3) . .
C44 O3 V1 120.5(3) . .

loop_
_geom_bond_atom_site_label_1
_geom_bond_atom_site_label_2
_geom_bond_distance
_geom_bond_site_symmetry_2
C1 O1 1.365(6) .
C1 C6 1.410(6) .
C1 C2 1.418(7) .
C2 C3 1.376(7) .
C2 C7 1.571(7) .
C3 C4 1.404(7) .
C3 H3 0.9500 .
C4 C5 1.407(6) .
C4 C11 1.529(7) .
C5 C6 1.375(6) .
C5 H5 0.9500 .
C6 C15 1.544(6) .
C7 C9 1.487(9) .
C7 C8 1.489(9) .
C7 C10 1.559(10) .
C8 H8A 0.9800 .
C8 H8B 0.9800 .
C8 H8C 0.9800 .
C9 H9A 0.9800 .
C9 H9B 0.9800 .
C9 H9C 0.9800 .
C10 H10A 0.9800 .
C10 H10B 0.9800 .
C10 H10C 0.9800 .
C11 C14 1.534(7) .
C11 C12 1.545(8) .
C11 C13 1.546(7) .
C12 H12A 0.9800 .
C12 H12B 0.9800 .
C12 H12C 0.9800 .
C13 H13A 0.9800 .
C13 H13B 0.9800 .
C13 H13C 0.9800 .
C14 H14A 0.9800 .
C14 H14B 0.9800 .
C14 H14C 0.9800 .
C15 C16 1.531(5) .
C15 C20 1.532(5) .
C15 H15 1.0000 .
C16 C18 1.391(6) .
C16 C17 1.396(6) .
C17 C18 1.393(6) 2_765
C17 H17 0.9500 .
C18 C17 1.393(6) 2_765
C18 H18 0.9500 .
C19 O2 1.374(5) .
C19 C20 1.396(6) .
C19 C24 1.423(6) .
C20 C21 1.387(6) .
C21 C22 1.392(6) .
C21 H21 0.9500 .
C22 C23 1.400(7) .
C22 C25 1.530(6) .
C23 C24 1.390(6) .
C23 H23 0.9500 .
C24 C29 1.544(7) .
C25 C27 1.509(7) .
C25 C26 1.520(9) .
C25 C28 1.540(9) .
C26 H26A 0.9800 .
C26 H26B 0.9800 .
C26 H26C 0.9800 .
C27 H27A 0.9800 .
C27 H27B 0.9800 .
C27 H27C 0.9800 .
C28 H28A 0.9800 .
C28 H28B 0.9800 .
C28 H28C 0.9800 .
C29 C30 1.518(9) .
C29 C32 1.538(9) .
C29 C31 1.542(7) .
C30 H30A 0.9800 .
C30 H30B 0.9800 .
C30 H30C 0.9800 .
C31 H31A 0.9800 .
C31 H31B 0.9800 .
C31 H31C 0.9800 .
C32 H32A 0.9800 .
C32 H32B 0.9800 .
C32 H32C 0.9800 .
C34 C39 1.371(8) .
C34 C35 1.380(8) .
C34 N1 1.383(6) .
C35 C36 1.382(8) .
C35 H35 0.9500 .
C36 C37 1.401(9) .
C36 H36 0.9500 .
C37 C38 1.347(9) .
C37 C40 1.531(9) .
C38 C39 1.373(9) .
C38 H38 0.9500 .
C39 H39 0.9500 .
C40 F3 1.259(10) .
C40 F1 1.300(9) .
C40 F2 1.333(10) .
C41 O3 1.462(6) .
C41 C42 1.522(7) .
C41 H41A 0.9900 .
C41 H41B 0.9900 .
C42 C43 1.515(8) .
C42 H42A 0.9900 .
C42 H42B 0.9900 .
C43 C44 1.512(7) .
C43 H43A 0.9900 .
C43 H43B 0.9900 .
C44 O3 1.464(6) .
C44 H44A 0.9900 .
C44 H44B 0.9900 .
N1 V1 1.666(4) .
V1 O1 1.808(3) .
V1 O2 1.819(3) .
V1 O3 2.210(3) .
V1 Cl1 2.2625(14) .
